data_2207243
loop_
_publ_author_name
'Weil, Matthias'

_publ_section_title
;
Redetermination of MgTe~2~O~5~
;
_journal_coeditor_code HB6289
_journal_issue 11
_journal_name_full 'Acta Crystallographica, Section E'
_journal_page_first i237
_journal_page_last i239
_journal_paper_doi 10.1107/S1600536805033751
_journal_volume 61
_journal_year 2005
_chemical_formula_iupac 'Mg Te2 O5'
_chemical_formula_moiety 'Mg O5 Te2'
_chemical_formula_structural 'Mg (Te2 O5)'
_chemical_formula_sum 'Mg O5 Te2'
_chemical_formula_weight 359.51
_chemical_name_common 'Magnesium ditellurite'
_chemical_name_systematic
;
magnesium pentaoxoditellurate(IV)
;
_space_group_IT_number 60
_space_group_name_Hall '-P 2n 2ab'
_space_group_name_H-M_alt 'P b c n'
_symmetry_cell_setting orthorhombic
_symmetry_space_group_name_Hall '-P 2n 2ab'
_symmetry_space_group_name_H-M 'P b c n'
_atom_sites_solution_primary isomor
_audit_creation_method SHELXL-97
_cell_angle_alpha 90.00
_cell_angle_beta 90.00
_cell_angle_gamma 90.00
_cell_formula_units_Z 4
_cell_length_a 7.2391(9)
_cell_length_b 10.6580(10)
_cell_length_c 5.9880(6)
_cell_measurement_reflns_used 25
_cell_measurement_temperature 295(2)
_cell_measurement_theta_max 16.088
_cell_measurement_theta_min 11.305
_cell_volume 462.00(9)
_computing_cell_refinement 'CAD-4 Software'
_computing_data_collection 'CAD-4 Software (Enraf--Nonius, 1989)'
_computing_data_reduction 'HELENA implemented in PLATON (Spek, 2003)'
_computing_molecular_graphics 'ATOMS (Dowty, 2000)'
_computing_publication_material SHELXL97
_computing_structure_refinement 'SHELXL97 (Sheldrick, 1997)'
_diffrn_ambient_temperature 295(2)
_diffrn_measured_fraction_theta_full 0.998
_diffrn_measured_fraction_theta_max 0.998
_diffrn_measurement_device_type 'Enraf--Nonius CAD-4'
_diffrn_measurement_method \w/2\q
_diffrn_radiation_monochromator graphite
_diffrn_radiation_source 'fine-focus sealed tube'
_diffrn_radiation_type MoK\a
_diffrn_radiation_wavelength 0.71073
_diffrn_reflns_av_R_equivalents 0.0383
_diffrn_reflns_av_sigmaI/netI 0.0175
_diffrn_reflns_limit_h_max 12
_diffrn_reflns_limit_h_min -12
_diffrn_reflns_limit_k_max 18
_diffrn_reflns_limit_k_min -18
_diffrn_reflns_limit_l_max 10
_diffrn_reflns_limit_l_min -10
_diffrn_reflns_number 8781
_diffrn_reflns_theta_full 37.43
_diffrn_reflns_theta_max 37.43
_diffrn_reflns_theta_min 3.40
_diffrn_standards_decay_% 0
_diffrn_standards_interval_time 300
_diffrn_standards_number 3
_exptl_absorpt_coefficient_mu 12.682
_exptl_absorpt_correction_T_max 0.242
_exptl_absorpt_correction_T_min 0.126
_exptl_absorpt_correction_type numerical
_exptl_absorpt_process_details '(HABITUS; Herrendorf, 1997)'
_exptl_crystal_colour colourless
_exptl_crystal_density_diffrn 5.169
_exptl_crystal_density_method 'not measured'
_exptl_crystal_description fragment
_exptl_crystal_F_000 624
_exptl_crystal_size_max 0.220
_exptl_crystal_size_mid 0.220
_exptl_crystal_size_min 0.205
_refine_diff_density_max 1.535
_refine_diff_density_min -1.620
_refine_ls_extinction_coef 0.0928(16)
_refine_ls_extinction_expression Fc^*^=kFc[1+0.001xFc^2^\l^3^/sin(2\q)]^-1/4^
_refine_ls_extinction_method SHELXL97
_refine_ls_goodness_of_fit_ref 1.245
_refine_ls_matrix_type full
_refine_ls_number_parameters 39
_refine_ls_number_reflns 1210
_refine_ls_number_restraints 0
_refine_ls_restrained_S_all 1.245
_refine_ls_R_factor_all 0.0207
_refine_ls_R_factor_gt 0.0181
_refine_ls_shift/su_max 0.001
_refine_ls_shift/su_mean 0.000
_refine_ls_structure_factor_coef Fsqd
_refine_ls_weighting_details 'w = 1/[\s^2^(Fo^2^)+(0.0172P)^2^+0.3586P] where P = (Fo^2^+2Fc^2^)/3'
_refine_ls_weighting_scheme calc
_refine_ls_wR_factor_gt 0.0400
_refine_ls_wR_factor_ref 0.0410
_reflns_number_gt 1112
_reflns_number_total 1210
_reflns_threshold_expression I>2\s(I)
_cod_data_source_file hb6289.cif
_cod_database_code 2207243

loop_
_symmetry_equiv_pos_as_xyz
'x, y, z'
'-x+1/2, -y+1/2, z+1/2'
'-x, y, -z+1/2'
'x+1/2, -y+1/2, -z'
'-x, -y, -z'
'x-1/2, y-1/2, -z-1/2'
'x, -y, z-1/2'
'-x-1/2, y-1/2, z'

loop_
_atom_site_label
_atom_site_fract_x
_atom_site_fract_y
_atom_site_fract_z
_atom_site_U_iso_or_equiv
_atom_site_adp_type
_atom_site_calc_flag
_atom_site_refinement_flags
_atom_site_occupancy
_atom_site_type_symbol
Mg 0.0000 0.44331(7) 0.2500 0.00966(14) Uani d S 1 Mg
Te 0.133353(13) 0.154562(9) 0.010001(18) 0.00856(5) Uani d . 1 Te
O1 0.19064(18) 0.29457(11) 0.1816(2) 0.0145(2) Uani d . 1 O
O2 0.35061(16) 0.06582(12) 0.0487(2) 0.0120(2) Uani d . 1 O
O3 0.0000 0.06250(16) 0.2500 0.0156(3) Uani d S 1 O

loop_
_atom_site_aniso_label
_atom_site_aniso_U_11
_atom_site_aniso_U_22
_atom_site_aniso_U_33
_atom_site_aniso_U_12
_atom_site_aniso_U_13
_atom_site_aniso_U_23
Mg 0.0094(3) 0.0092(3) 0.0104(3) 0.000 -0.0014(2) 0.000
Te 0.00683(7) 0.00788(7) 0.01098(8) 0.00041(2) -0.00014(2) -0.00088(2)
O1 0.0138(5) 0.0109(5) 0.0189(6) 0.0010(4) -0.0022(4) -0.0049(4)
O2 0.0098(5) 0.0123(5) 0.0138(5) 0.0051(4) 0.0015(4) 0.0016(4)
O3 0.0175(7) 0.0106(6) 0.0186(8) 0.000 0.0092(6) 0.000

loop_
_atom_type_symbol
_atom_type_description
_atom_type_scat_dispersion_real
_atom_type_scat_dispersion_imag
_atom_type_scat_source
O O 0.0106 0.0060 'International Tables Vol C Tables 4.2.6.8 and 6.1.1.4'
Mg Mg 0.0486 0.0363 'International Tables Vol C Tables 4.2.6.8 and 6.1.1.4'
Te Te -0.5308 1.6751 'International Tables Vol C Tables 4.2.6.8 and 6.1.1.4'

loop_
_geom_angle_atom_site_label_1
_geom_angle_atom_site_label_2
_geom_angle_atom_site_label_3
_geom_angle_site_symmetry_1
_geom_angle_site_symmetry_3
_geom_angle
_geom_angle_publ_flag
O2 Mg O2 6_566 8_665 102.24(8) y
O2 Mg O2 6_566 2 78.62(5) y
O2 Mg O2 8_665 2 104.82(5) y
O2 Mg O2 6_566 4_455 104.82(5) ?
O2 Mg O2 8_665 4_455 78.62(5) ?
O2 Mg O2 2 4_455 174.67(8) y
O2 Mg O1 6_566 3 91.08(5) y
O2 Mg O1 8_665 3 155.58(6) y
O2 Mg O1 2 3 97.77(5) ?
O2 Mg O1 4_455 3 78.22(5) ?
O2 Mg O1 6_566 . 155.58(6) ?
O2 Mg O1 8_665 . 91.08(5) ?
O2 Mg O1 2 . 78.22(5) ?
O2 Mg O1 4_455 . 97.77(5) ?
O1 Mg O1 3 . 84.48(7) ?
O2 Te O1 . . 98.71(6) y
O2 Te O3 . . 94.00(5) y
O1 Te O3 . . 96.01(6) y
O2 Te O1 . 2_554 76.55(5) y
O1 Te O1 . 2_554 98.80(2) y
O3 Te O1 . 2_554 163.46(5) y
Te O1 Mg . . 123.79(7) ?
Te O1 Te . 2 138.70(7) ?
Mg O1 Te . 2 91.05(4) ?
Te O2 Mg . 6_656 146.68(8) ?
Te O2 Mg . 2_554 110.85(7) ?
Mg O2 Mg 6_656 2_554 101.38(5) ?
Te O3 Te . 3 120.91(9) y

loop_
_geom_bond_atom_site_label_1
_geom_bond_atom_site_label_2
_geom_bond_site_symmetry_2
_geom_bond_distance
_geom_bond_publ_flag
Mg O2 6_566 2.0801(13) y
Mg O2 8_665 2.0801(13) ?
Mg O2 2 2.0926(14) y
Mg O2 4_455 2.0926(14) ?
Mg O1 3 2.1413(14) ?
Mg O1 . 2.1413(14) y
Mg Mg 5_566 3.2287(6) ?
Mg Mg 5_565 3.2287(6) ?
Mg Te 4_455 3.2491(4) ?
Mg Te 2 3.2491(4) ?
Te O2 . 1.8498(11) y
Te O1 . 1.8588(12) y
Te O3 . 1.9900(9) y
Te O1 2_554 2.4048(13) y
Te Mg 2_554 3.2491(4) ?
O1 Te 2 2.4048(13) ?
O2 Mg 6_656 2.0801(13) ?
O2 Mg 2_554 2.0926(14) ?
O3 Te 3 1.9900(9) ?
